data_7248266
loop_
_publ_author_name
'Nalawade, Sachin A.'
'Kumar, Mothukuri Ganesh'
'Puneeth Kumar, DRGKoppalu R.'
'Singh, Manjeet'
'Dey, Sanjit'
'Gopi, Hosahudya N.'

_publ_section_title
;
 Crystal structure analysis of helix--turn--helix type motifs in
 \a,\g-hybrid peptides
;
_journal_issue 7
_journal_name_full CrystEngComm
_journal_page_first 913
_journal_page_last 917
_journal_paper_doi 10.1039/D3CE01236K
_journal_volume 26
_journal_year 2024
_chemical_absolute_configuration (7R,15R,20S,23S,28S,31R,39R)
_chemical_formula_moiety 'C64 H116 N12 O12, C H4 O'
_chemical_formula_sum 'C65 H120 N12 O13'
_chemical_formula_weight 1277.74
_space_group_crystal_system monoclinic
_space_group_IT_number 4
_space_group_name_Hall 'P 2yb'
_space_group_name_H-M_alt 'P 1 21 1'
_atom_sites_solution_hydrogens geom
_audit_creation_method SHELXL-2018/3
_audit_update_record
;
2024-01-10 deposited with the CCDC.	2024-01-26 downloaded from the CCDC.
;
_cell_angle_alpha 90
_cell_angle_beta 104.947(16)
_cell_angle_gamma 90
_cell_formula_units_Z 2
_cell_length_a 14.637(8)
_cell_length_b 19.378(9)
_cell_length_c 16.197(7)
_cell_measurement_reflns_used 21737
_cell_measurement_temperature 100(2)
_cell_measurement_theta_max 28.325
_cell_measurement_theta_min 2.472
_cell_volume 4439(4)
_computing_structure_refinement 'SHELXL-2018/3 (Sheldrick, 2018)'
_diffrn_ambient_temperature 100(2)
_diffrn_measured_fraction_theta_full 0.998
_diffrn_measured_fraction_theta_max 0.996
_diffrn_measurement_device_type microfocus
_diffrn_measurement_method APEXIII
_diffrn_radiation_type MoK\a
_diffrn_radiation_wavelength 0.71073
_diffrn_reflns_av_R_equivalents 0.0384
_diffrn_reflns_av_unetI/netI 0.0725
_diffrn_reflns_Laue_measured_fraction_full 0.998
_diffrn_reflns_Laue_measured_fraction_max 0.996
_diffrn_reflns_limit_h_max 19
_diffrn_reflns_limit_h_min -17
_diffrn_reflns_limit_k_max 25
_diffrn_reflns_limit_k_min -25
_diffrn_reflns_limit_l_max 21
_diffrn_reflns_limit_l_min -20
_diffrn_reflns_number 43572
_diffrn_reflns_point_group_measured_fraction_full 0.987
_diffrn_reflns_point_group_measured_fraction_max 0.982
_diffrn_reflns_theta_full 25.242
_diffrn_reflns_theta_max 28.325
_diffrn_reflns_theta_min 2.472
_diffrn_source 'fine-focus sealed tube'
_exptl_absorpt_coefficient_mu 0.067
_exptl_absorpt_correction_T_max 0.993
_exptl_absorpt_correction_T_min 0.990
_exptl_absorpt_correction_type multi-scan
_exptl_absorpt_process_details
'SADABS-2016/2 (Bruker,2016/2) was used for absorption correction. wR2(int) was 0.0891 before and 0.0494 after correction. The Ratio of minimum to maximum transmission is 0.9338. The \l/2 correction factor is Not present.'
_exptl_crystal_colour colourless
_exptl_crystal_density_diffrn 0.956
_exptl_crystal_description plate
_exptl_crystal_F_000 1396
_exptl_crystal_size_max 0.250
_exptl_crystal_size_mid 0.120
_exptl_crystal_size_min 0.100
_refine_diff_density_max 0.442
_refine_diff_density_min -0.275
_refine_diff_density_rms 0.039
_refine_ls_abs_structure_details
;
 Refined as an inversion twin.
;
_refine_ls_abs_structure_Flack 0.3(8)
_refine_ls_extinction_coef 0.0128(11)
_refine_ls_extinction_expression Fc^*^=kFc[1+0.001xFc^2^\l^3^/sin(2\q)]^-1/4^
_refine_ls_extinction_method 'SHELXL-2018/3 (Sheldrick 2018)'
_refine_ls_goodness_of_fit_ref 1.014
_refine_ls_hydrogen_treatment constr
_refine_ls_matrix_type full
_refine_ls_number_parameters 837
_refine_ls_number_reflns 21737
_refine_ls_number_restraints 31
_refine_ls_restrained_S_all 1.053
_refine_ls_R_factor_all 0.0876
_refine_ls_R_factor_gt 0.0531
_refine_ls_shift/su_max 0.008
_refine_ls_shift/su_mean 0.001
_refine_ls_structure_factor_coef Fsqd
_refine_ls_weighting_details 'w=1/[\s^2^(Fo^2^)+(0.0634P)^2^+0.0938P] where P=(Fo^2^+2Fc^2^)/3'
_refine_ls_weighting_scheme calc
_refine_ls_wR_factor_gt 0.1158
_refine_ls_wR_factor_ref 0.1277
_reflns_Friedel_coverage 0.916
_reflns_Friedel_fraction_full 0.975
_reflns_Friedel_fraction_max 0.966
_reflns_number_gt 15105
_reflns_number_total 21737
_reflns_threshold_expression 'I > 2\s(I)'
_cod_data_source_file d3ce01236k2.cif
_cod_data_source_block P2
_cod_original_sg_symbol_H-M 'P 21'
_cod_database_code 7248266
_shelx_shelxl_version_number 2018/3
_shelx_space_group_comment
;
The symmetry employed for this shelxl refinement is uniquely defined
by the following loop, which should always be used as a source of
symmetry information in preference to the above space-group names.
They are only intended as comments.
;
_shelx_estimated_absorpt_t_min 0.990
_shelx_estimated_absorpt_t_max 0.993
_exptl_absorpt_special_details multi-scan

loop_
_space_group_symop_operation_xyz
'x, y, z'
'-x, y+1/2, -z'

loop_
_atom_site_label
_atom_site_type_symbol
_atom_site_fract_x
_atom_site_fract_y
_atom_site_fract_z
_atom_site_U_iso_or_equiv
_atom_site_adp_type
_atom_site_occupancy
_atom_site_site_symmetry_order
_atom_site_calc_flag
_atom_site_refinement_flags_posn
_atom_site_refinement_flags_adp
_atom_site_refinement_flags_occupancy
_atom_site_disorder_assembly
_atom_site_disorder_group
C1 C 0.9421(3) 0.2517(2) 0.0342(3) 0.0661(12) Uani 1 1 d . . . . .
H1A H 0.966813 0.208433 0.062615 0.099 Uiso 1 1 calc R U . . .
H1B H 0.993337 0.277155 0.019140 0.099 Uiso 1 1 calc R U . . .
H1C H 0.892400 0.241531 -0.017763 0.099 Uiso 1 1 calc R U . . .
N1 N 0.94825(16) 0.35344(12) 0.12136(16) 0.0297(5) Uani 1 1 d . . . . .
H1 H 0.996315 0.365405 0.101169 0.036 Uiso 1 1 calc R U . . .
O1 O 0.82979(14) 0.27672(11) 0.11306(15) 0.0409(5) Uani 1 1 d . . . . .
C2 C 0.9019(2) 0.29437(17) 0.0930(2) 0.0362(7) Uani 1 1 d . . . . .
N2 N 0.79137(16) 0.43959(14) 0.06867(15) 0.0325(6) Uani 1 1 d . . . . .
H2 H 0.830871 0.430975 0.037172 0.039 Uiso 1 1 calc R U . . .
O2 O 0.77043(14) 0.43362(12) 0.20184(13) 0.0360(5) Uani 1 1 d . . . . .
C3 C 0.9868(2) 0.46175(17) 0.1965(2) 0.0410(8) Uani 1 1 d . . . . .
H3A H 1.052301 0.447490 0.221746 0.061 Uiso 1 1 calc R U . . .
H3B H 0.967249 0.494594 0.234657 0.061 Uiso 1 1 calc R U . . .
H3C H 0.982221 0.483726 0.141076 0.061 Uiso 1 1 calc R U . . .
N3 N 0.63496(16) 0.30886(13) 0.11103(15) 0.0311(6) Uani 1 1 d . . . . .
H3 H 0.696518 0.303592 0.120542 0.037 Uiso 1 1 calc R U . . .
O3 O 0.50320(13) 0.35059(12) 0.01974(13) 0.0381(5) Uani 1 1 d . . . . .
C4 C 0.9223(2) 0.39846(16) 0.18401(19) 0.0313(7) Uani 1 1 d . . . . .
N4 N 0.58189(15) 0.40746(12) 0.22130(14) 0.0251(5) Uani 1 1 d . . . . .
H4 H 0.635991 0.411642 0.207528 0.030 Uiso 1 1 calc R U . . .
O4 O 0.45988(13) 0.33710(11) 0.22278(12) 0.0302(4) Uani 1 1 d . . . . .
C5 C 0.9339(2) 0.3603(2) 0.2680(2) 0.0468(9) Uani 1 1 d . U . . .
H5A H 0.896118 0.317949 0.258119 0.070 Uiso 1 1 calc R U . . .
H5B H 0.912495 0.389832 0.308430 0.070 Uiso 1 1 calc R U . . .
H5C H 1.000692 0.348571 0.291632 0.070 Uiso 1 1 calc R U . . .
N5 N 0.35128(15) 0.42351(12) 0.05385(13) 0.0239(5) Uani 1 1 d . . . . .
H5 H 0.398119 0.398674 0.044856 0.029 Uiso 1 1 calc R U . . .
O5 O 0.31170(14) 0.51374(11) 0.12417(12) 0.0325(5) Uani 1 1 d . . . . .
C6 C 0.81929(18) 0.42403(15) 0.15075(18) 0.0264(6) Uani 1 1 d . . . . .
N6 N 0.25851(15) 0.35037(12) 0.15921(13) 0.0217(5) Uani 1 1 d . . . . .
H6 H 0.320301 0.354145 0.169094 0.026 Uiso 1 1 calc R U . . .
O6 O 0.11874(13) 0.37660(12) 0.06848(12) 0.0359(5) Uani 1 1 d . . . . .
C7 C 0.7619(4) 0.5870(2) 0.0770(4) 0.0907(18) Uani 1 1 d . U . . .
H7A H 0.716827 0.594878 0.111487 0.136 Uiso 1 1 calc R U . . .
H7B H 0.781574 0.631491 0.058405 0.136 Uiso 1 1 calc R U . . .
H7C H 0.817368 0.562545 0.111261 0.136 Uiso 1 1 calc R U . . .
N7 N 0.31787(19) 0.51933(14) 0.40989(15) 0.0363(6) Uani 1 1 d . . . . .
H7 H 0.325686 0.542050 0.365164 0.044 Uiso 1 1 calc R U . . .
O7 O 0.26225(18) 0.42412(12) 0.46136(14) 0.0482(6) Uani 1 1 d . . . . .
C8 C 0.7149(2) 0.5437(2) -0.0012(3) 0.0597(12) Uani 1 1 d . . . . .
H8 H 0.758402 0.542091 -0.039788 0.072 Uiso 1 1 calc R U . . .
N8 N 0.17870(18) 0.58647(13) 0.47076(15) 0.0338(6) Uani 1 1 d . . . . .
H8A H 0.177621 0.585179 0.416210 0.041 Uiso 1 1 calc R U . . .
O8 O 0.26917(16) 0.57109(12) 0.60573(13) 0.0419(5) Uani 1 1 d . . . . .
C9 C 0.6219(3) 0.5770(3) -0.0504(4) 0.0854(14) Uani 1 1 d . U . . .
H9A H 0.575472 0.573782 -0.016398 0.128 Uiso 1 1 calc R U . . .
H9B H 0.597664 0.552964 -0.104857 0.128 Uiso 1 1 calc R U . . .
H9C H 0.632871 0.625674 -0.061297 0.128 Uiso 1 1 calc R U . . .
N9 N 0.1355(2) 0.43112(15) 0.57080(16) 0.0425(7) Uani 1 1 d . . . . .
H9 H 0.174578 0.435343 0.537934 0.051 Uiso 1 1 calc R U . . .
O9 O -0.00717(17) 0.45965(13) 0.58762(14) 0.0476(6) Uani 1 1 d . . . . .
C10 C 0.7001(2) 0.46995(19) 0.0262(2) 0.0438(9) Uani 1 1 d . . . . .
H10 H 0.660983 0.472057 0.068393 0.053 Uiso 1 1 calc R U . . .
N10 N 0.18014(17) 0.50735(13) 0.72517(15) 0.0315(6) Uani 1 1 d . . . . .
H10A H 0.191894 0.523610 0.678227 0.038 Uiso 1 1 calc R U . . .
O10 O 0.13628(15) 0.41330(11) 0.78883(13) 0.0360(5) Uani 1 1 d . . . . .
C11 C 0.6480(2) 0.4250(3) -0.0487(2) 0.0576(12) Uani 1 1 d . . . . .
H11A H 0.678890 0.430432 -0.096014 0.069 Uiso 1 1 calc R U . . .
H11B H 0.582296 0.442014 -0.069274 0.069 Uiso 1 1 calc R U . . .
N11 N -0.06197(16) 0.49957(14) 0.74183(15) 0.0322(6) Uani 1 1 d . . . . .
H11 H -0.043976 0.483714 0.697601 0.039 Uiso 1 1 calc R U . . .
O11 O -0.04361(15) 0.58695(12) 0.83814(14) 0.0421(5) Uani 1 1 d . . . . .
C12 C 0.6453(2) 0.3485(2) -0.0276(2) 0.0499(10) Uani 1 1 d . . . . .
H12A H 0.616774 0.322431 -0.080579 0.060 Uiso 1 1 calc R U . . .
H12B H 0.710695 0.331416 -0.004473 0.060 Uiso 1 1 calc R U . . .
O12 O -0.13241(16) 0.43763(17) 0.92220(14) 0.0610(8) Uani 1 1 d . . . . .
N12 N 0.01014(16) 0.42574(15) 0.89588(15) 0.0371(6) Uani 1 1 d . . . . .
H12C H 0.036819 0.413302 0.948872 0.044 Uiso 1 1 calc R U . . .
H12D H 0.044204 0.428392 0.858461 0.044 Uiso 1 1 calc R U . . .
C13 C 0.5886(2) 0.33569(17) 0.0371(2) 0.0354(7) Uani 1 1 d . . . . .
C14 C 0.5900(2) 0.28702(15) 0.17909(19) 0.0302(6) Uani 1 1 d . . . . .
O14 O 0.3262(3) 0.59840(15) 0.25702(19) 0.0720(9) Uani 1 1 d . . . . .
H14 H 0.337445 0.572370 0.219375 0.108 Uiso 1 1 calc R U . . .
C15 C 0.6696(2) 0.26569(18) 0.2560(2) 0.0420(8) Uani 1 1 d . . . . .
H15A H 0.705576 0.227740 0.239687 0.063 Uiso 1 1 calc R U . . .
H15B H 0.642561 0.250546 0.302400 0.063 Uiso 1 1 calc R U . . .
H15C H 0.711614 0.305098 0.275280 0.063 Uiso 1 1 calc R U . . .
C16 C 0.5221(2) 0.22722(18) 0.1486(2) 0.0421(8) Uani 1 1 d . . . . .
H16A H 0.472081 0.241843 0.098915 0.063 Uiso 1 1 calc R U . . .
H16B H 0.493967 0.213065 0.194636 0.063 Uiso 1 1 calc R U . . .
H16C H 0.556727 0.188284 0.132579 0.063 Uiso 1 1 calc R U . . .
C17 C 0.53695(18) 0.34765(15) 0.20806(16) 0.0238(6) Uani 1 1 d . . . . .
C18 C 0.5446(2) 0.46737(15) 0.25828(18) 0.0300(6) Uani 1 1 d . . . . .
H18 H 0.483237 0.453792 0.269957 0.036 Uiso 1 1 calc R U . . .
C19 C 0.6131(2) 0.48803(19) 0.3427(2) 0.0413(8) Uani 1 1 d . . . . .
H19A H 0.674466 0.499993 0.331229 0.050 Uiso 1 1 calc R U . . .
H19B H 0.588551 0.530354 0.363639 0.050 Uiso 1 1 calc R U . . .
C20 C 0.6314(3) 0.4348(2) 0.4139(2) 0.0584(11) Uani 1 1 d . . . . .
H20 H 0.654220 0.391564 0.392013 0.070 Uiso 1 1 calc R U . . .
C21 C 0.7092(4) 0.4602(3) 0.4905(3) 0.102(2) Uani 1 1 d . U . . .
H21A H 0.767386 0.468287 0.472742 0.153 Uiso 1 1 calc R U . . .
H21B H 0.720850 0.425245 0.535785 0.153 Uiso 1 1 calc R U . . .
H21C H 0.689005 0.503318 0.512111 0.153 Uiso 1 1 calc R U . . .
C22 C 0.5426(4) 0.4175(3) 0.4415(3) 0.0773(14) Uani 1 1 d . . . . .
H22A H 0.518078 0.459469 0.461957 0.116 Uiso 1 1 calc R U . . .
H22B H 0.557547 0.383290 0.487521 0.116 Uiso 1 1 calc R U . . .
H22C H 0.494773 0.398709 0.392776 0.116 Uiso 1 1 calc R U . . .
C23 C 0.5265(2) 0.52862(16) 0.19652(19) 0.0323(7) Uani 1 1 d . . . . .
H23A H 0.491804 0.564699 0.219378 0.039 Uiso 1 1 calc R U . . .
H23B H 0.587990 0.548372 0.193766 0.039 Uiso 1 1 calc R U . . .
C24 C 0.4705(2) 0.51013(16) 0.10698(18) 0.0305(6) Uani 1 1 d . . . . .
H24A H 0.506888 0.475322 0.083993 0.037 Uiso 1 1 calc R U . . .
H24B H 0.465707 0.551875 0.070881 0.037 Uiso 1 1 calc R U . . .
C25 C 0.37155(18) 0.48222(15) 0.09730(17) 0.0250(6) Uani 1 1 d . . . . .
C26 C 0.25521(18) 0.39861(14) 0.02062(16) 0.0231(6) Uani 1 1 d . . . . .
H26 H 0.216932 0.436546 -0.013500 0.028 Uiso 1 1 calc R U . . .
C27 C 0.2566(2) 0.33801(17) -0.03934(19) 0.0356(7) Uani 1 1 d . . . . .
H27A H 0.285925 0.352587 -0.084507 0.053 Uiso 1 1 calc R U . . .
H27B H 0.191760 0.322604 -0.065032 0.053 Uiso 1 1 calc R U . . .
H27C H 0.293179 0.299947 -0.006948 0.053 Uiso 1 1 calc R U . . .
C28 C 0.20629(18) 0.37560(15) 0.08750(16) 0.0235(6) Uani 1 1 d . . . . .
C29 C 0.22058(18) 0.31615(15) 0.22422(17) 0.0254(6) Uani 1 1 d . . . . .
H29 H 0.150828 0.311197 0.199703 0.030 Uiso 1 1 calc R U . . .
C30 C 0.2423(3) 0.20084(19) 0.1597(2) 0.0540(10) Uani 1 1 d . . . . .
H30A H 0.273555 0.155887 0.171941 0.081 Uiso 1 1 calc R U . . .
H30B H 0.266858 0.225190 0.116964 0.081 Uiso 1 1 calc R U . . .
H30C H 0.173990 0.194045 0.137735 0.081 Uiso 1 1 calc R U . . .
C31 C 0.2616(2) 0.24308(15) 0.24085(19) 0.0326(7) Uani 1 1 d . . . . .
H31 H 0.331690 0.247178 0.263766 0.039 Uiso 1 1 calc R U . . .
C32 C 0.2226(3) 0.20506(17) 0.3076(2) 0.0523(10) Uani 1 1 d . . . . .
H32A H 0.153400 0.203269 0.288223 0.078 Uiso 1 1 calc R U . . .
H32B H 0.241429 0.229628 0.362225 0.078 Uiso 1 1 calc R U . . .
H32C H 0.247905 0.158007 0.314868 0.078 Uiso 1 1 calc R U . . .
C33 C 0.23465(19) 0.35913(15) 0.30313(18) 0.0277(6) Uani 1 1 d . . . . .
H33 H 0.216742 0.338397 0.349757 0.033 Uiso 1 1 calc R U . . .
C34 C 0.2685(2) 0.42157(16) 0.31583(18) 0.0298(6) Uani 1 1 d . . . . .
H34 H 0.285050 0.445837 0.270833 0.036 Uiso 1 1 calc R U . . .
C35 C 0.2811(2) 0.45483(15) 0.40087(19) 0.0332(7) Uani 1 1 d . . . . .
C36 C 0.3443(2) 0.55063(17) 0.49427(19) 0.0364(7) Uani 1 1 d . . . . .
H36 H 0.382397 0.516057 0.534693 0.044 Uiso 1 1 calc R U . . .
C37 C 0.4076(3) 0.6133(2) 0.4928(2) 0.0471(9) Uani 1 1 d . . . . .
H37A H 0.460777 0.598425 0.469591 0.056 Uiso 1 1 calc R U . . .
H37B H 0.370524 0.647726 0.452648 0.056 Uiso 1 1 calc R U . . .
C38 C 0.4484(3) 0.6487(2) 0.5784(3) 0.0587(11) Uani 1 1 d . . . . .
H38 H 0.394620 0.660009 0.603587 0.070 Uiso 1 1 calc R U . . .
C39 C 0.4965(4) 0.7156(3) 0.5667(4) 0.0987(18) Uani 1 1 d . . . . .
H39A H 0.514528 0.740378 0.621186 0.148 Uiso 1 1 calc R U . . .
H39B H 0.452963 0.744064 0.524049 0.148 Uiso 1 1 calc R U . . .
H39C H 0.553150 0.705667 0.547118 0.148 Uiso 1 1 calc R U . . .
C40 C 0.5163(4) 0.6022(3) 0.6414(3) 0.0934(17) Uani 1 1 d . . . . .
H40A H 0.561537 0.581562 0.613259 0.140 Uiso 1 1 calc R U . . .
H40B H 0.480660 0.565627 0.660833 0.140 Uiso 1 1 calc R U . . .
H40C H 0.550599 0.629577 0.690530 0.140 Uiso 1 1 calc R U . . .
C41 C 0.2581(2) 0.56985(15) 0.52720(18) 0.0333(7) Uani 1 1 d . . . . .
C42 C 0.0930(2) 0.60679(17) 0.4938(2) 0.0388(8) Uani 1 1 d . . . . .
H42 H 0.103592 0.598838 0.556616 0.047 Uiso 1 1 calc R U . . .
C43 C 0.0705(3) 0.68348(19) 0.4768(2) 0.0487(9) Uani 1 1 d . . . . .
H43A H 0.054863 0.691211 0.414327 0.058 Uiso 1 1 calc R U . . .
H43B H 0.013316 0.694544 0.496143 0.058 Uiso 1 1 calc R U . . .
C44 C 0.1481(3) 0.7338(2) 0.5192(2) 0.0556(10) Uani 1 1 d . . . . .
H44 H 0.188661 0.711916 0.571914 0.067 Uiso 1 1 calc R U . . .
C45 C 0.2098(4) 0.7523(3) 0.4596(4) 0.1010(18) Uani 1 1 d . U . . .
H45A H 0.227719 0.710104 0.434320 0.152 Uiso 1 1 calc R U . . .
H45B H 0.266880 0.776110 0.491996 0.152 Uiso 1 1 calc R U . . .
H45C H 0.174404 0.782651 0.414033 0.152 Uiso 1 1 calc R U . . .
C46 C 0.1077(4) 0.8020(3) 0.5440(4) 0.102(2) Uani 1 1 d . . . . .
H46A H 0.074643 0.826705 0.492084 0.154 Uiso 1 1 calc R U . . .
H46B H 0.159517 0.830634 0.577049 0.154 Uiso 1 1 calc R U . . .
H46C H 0.063375 0.791923 0.578531 0.154 Uiso 1 1 calc R U . . .
C47 C 0.0085(2) 0.5623(2) 0.4478(2) 0.0453(8) Uani 1 1 d . . . . .
H47A H -0.045375 0.573087 0.472030 0.054 Uiso 1 1 calc R U . . .
H47B H -0.009914 0.575936 0.386823 0.054 Uiso 1 1 calc R U . . .
C48 C 0.0241(3) 0.4863(2) 0.4526(2) 0.0490(9) Uani 1 1 d . . . . .
H48A H 0.075382 0.474847 0.425256 0.059 Uiso 1 1 calc R U . . .
H48B H -0.034164 0.463131 0.419480 0.059 Uiso 1 1 calc R U . . .
C49 C 0.0499(3) 0.45744(17) 0.5433(2) 0.0419(8) Uani 1 1 d . . . . .
C50 C 0.1697(3) 0.39512(17) 0.6530(2) 0.0433(8) Uani 1 1 d . . . . .
C51 C 0.1175(4) 0.32656(19) 0.6528(3) 0.0604(11) Uani 1 1 d . . . . .
H51A H 0.050320 0.335574 0.647154 0.091 Uiso 1 1 calc R U . . .
H51B H 0.144445 0.301959 0.706390 0.091 Uiso 1 1 calc R U . . .
H51C H 0.124458 0.298293 0.604577 0.091 Uiso 1 1 calc R U . . .
C52 C 0.2764(3) 0.3825(2) 0.6649(2) 0.0559(10) Uani 1 1 d . . . . .
H52A H 0.285533 0.350364 0.621015 0.084 Uiso 1 1 calc R U . . .
H52B H 0.303698 0.362793 0.721634 0.084 Uiso 1 1 calc R U . . .
H52C H 0.307734 0.426371 0.659614 0.084 Uiso 1 1 calc R U . . .
C53 C 0.1583(2) 0.44014(16) 0.72802(19) 0.0313(6) Uani 1 1 d . . . . .
C54 C 0.1853(2) 0.55482(15) 0.79689(18) 0.0298(6) Uani 1 1 d . . . . .
H54 H 0.158737 0.530625 0.840085 0.036 Uiso 1 1 calc R U . . .
C55 C 0.3530(2) 0.5128(2) 0.8580(2) 0.0454(8) Uani 1 1 d . . . . .
H55A H 0.415308 0.527172 0.892655 0.068 Uiso 1 1 calc R U . . .
H55B H 0.359308 0.493416 0.803834 0.068 Uiso 1 1 calc R U . . .
H55C H 0.326638 0.477865 0.888970 0.068 Uiso 1 1 calc R U . . .
C56 C 0.2877(2) 0.57474(17) 0.84006(18) 0.0347(7) Uani 1 1 d . . . . .
H56 H 0.310306 0.606143 0.800492 0.042 Uiso 1 1 calc R U . . .
C57 C 0.2927(3) 0.61424(19) 0.9228(2) 0.0436(8) Uani 1 1 d . . . . .
H57A H 0.258266 0.657883 0.909421 0.065 Uiso 1 1 calc R U . . .
H57B H 0.358994 0.623732 0.951828 0.065 Uiso 1 1 calc R U . . .
H57C H 0.264201 0.586433 0.960078 0.065 Uiso 1 1 calc R U . . .
C58 C 0.1239(2) 0.61867(16) 0.7655(2) 0.0363(7) Uani 1 1 d . . . . .
H58A H 0.122636 0.647915 0.815317 0.044 Uiso 1 1 calc R U . . .
H58B H 0.153369 0.645890 0.727508 0.044 Uiso 1 1 calc R U . . .
C59 C 0.0227(2) 0.60120(18) 0.7175(2) 0.0371(7) Uani 1 1 d . . . . .
H59A H 0.023751 0.573153 0.666652 0.044 Uiso 1 1 calc R U . . .
H59B H -0.011694 0.644495 0.697253 0.044 Uiso 1 1 calc R U . . .
C60 C -0.0305(2) 0.56160(17) 0.77210(19) 0.0326(7) Uani 1 1 d . . . . .
C61 C -0.1352(3) 0.38723(19) 0.7305(2) 0.0479(9) Uani 1 1 d . . . . .
H61A H -0.164834 0.394795 0.669671 0.072 Uiso 1 1 calc R U . . .
H61B H -0.174784 0.356239 0.754295 0.072 Uiso 1 1 calc R U . . .
H61C H -0.072653 0.366414 0.737327 0.072 Uiso 1 1 calc R U . . .
C62 C -0.1247(2) 0.45590(16) 0.77745(18) 0.0321(7) Uani 1 1 d . . . . .
C63 C -0.2210(2) 0.4908(2) 0.7650(2) 0.0419(8) Uani 1 1 d . . . . .
H63A H -0.213052 0.534793 0.795759 0.063 Uiso 1 1 calc R U . . .
H63B H -0.262996 0.460733 0.787188 0.063 Uiso 1 1 calc R U . . .
H63C H -0.248640 0.499113 0.703949 0.063 Uiso 1 1 calc R U . . .
C64 C -0.0820(2) 0.44060(18) 0.87224(18) 0.0359(7) Uani 1 1 d . . . . .
C67 C 0.3342(5) 0.6670(4) 0.2341(5) 0.120(2) Uani 1 1 d . . . . .
H67A H 0.271442 0.685161 0.205770 0.180 Uiso 1 1 calc R U . . .
H67B H 0.375142 0.669823 0.194903 0.180 Uiso 1 1 calc R U . . .
H67C H 0.361698 0.694330 0.285392 0.180 Uiso 1 1 calc R U . . .

loop_
_atom_site_aniso_label
_atom_site_aniso_U_11
_atom_site_aniso_U_22
_atom_site_aniso_U_33
_atom_site_aniso_U_23
_atom_site_aniso_U_13
_atom_site_aniso_U_12
C1 0.043(2) 0.065(3) 0.099(3) -0.036(2) 0.035(2) -0.003(2)
N1 0.0171(11) 0.0332(14) 0.0420(14) 0.0029(11) 0.0133(10) -0.0001(11)
O1 0.0218(11) 0.0349(12) 0.0692(15) -0.0034(11) 0.0174(10) -0.0024(10)
C2 0.0257(16) 0.0373(19) 0.0472(18) -0.0031(14) 0.0122(14) 0.0056(14)
N2 0.0186(11) 0.0440(15) 0.0387(14) 0.0094(12) 0.0143(10) 0.0076(11)
O2 0.0284(10) 0.0439(13) 0.0408(12) -0.0068(10) 0.0182(9) -0.0042(10)
C3 0.0279(16) 0.0418(19) 0.0521(19) -0.0054(16) 0.0081(14) -0.0089(15)
N3 0.0152(11) 0.0428(15) 0.0348(14) -0.0122(12) 0.0056(10) 0.0005(11)
O3 0.0181(10) 0.0633(15) 0.0330(11) -0.0051(10) 0.0068(8) -0.0007(10)
C4 0.0216(14) 0.0379(17) 0.0361(16) -0.0028(13) 0.0105(12) -0.0079(13)
N4 0.0160(11) 0.0301(13) 0.0313(12) -0.0017(10) 0.0098(9) -0.0004(10)
O4 0.0183(9) 0.0365(11) 0.0382(11) 0.0025(9) 0.0116(8) -0.0009(9)
C5 0.0358(18) 0.065(2) 0.0379(18) 0.0100(17) 0.0066(14) 0.0046(17)
N5 0.0170(11) 0.0305(13) 0.0253(11) 0.0020(10) 0.0075(9) 0.0020(10)
O5 0.0266(10) 0.0352(11) 0.0360(11) -0.0006(9) 0.0089(9) 0.0041(9)
C6 0.0195(13) 0.0260(15) 0.0368(16) -0.0052(12) 0.0132(12) -0.0060(12)
N6 0.0149(10) 0.0291(12) 0.0225(11) -0.0004(9) 0.0072(9) -0.0030(10)
O6 0.0164(10) 0.0587(14) 0.0333(11) 0.0095(10) 0.0075(8) 0.0015(10)
C7 0.075(3) 0.043(3) 0.171(5) 0.036(3) 0.062(4) 0.013(2)
N7 0.0468(16) 0.0386(15) 0.0274(13) -0.0061(11) 0.0169(11) -0.0021(13)
O7 0.0761(17) 0.0383(13) 0.0407(12) -0.0003(11) 0.0343(12) -0.0001(13)
C8 0.0286(18) 0.057(2) 0.102(3) 0.045(2) 0.032(2) 0.0089(18)
N8 0.0445(16) 0.0353(14) 0.0274(13) -0.0023(11) 0.0197(12) 0.0011(12)
O8 0.0510(14) 0.0506(14) 0.0267(11) -0.0028(10) 0.0144(10) -0.0056(11)
C9 0.065(2) 0.082(2) 0.115(2) 0.058(2) 0.0313(19) 0.0126(18)
N9 0.0603(19) 0.0449(16) 0.0304(13) -0.0061(13) 0.0264(13) -0.0108(15)
O9 0.0560(15) 0.0546(15) 0.0361(12) -0.0087(11) 0.0191(11) -0.0107(12)
C10 0.0232(15) 0.060(2) 0.054(2) 0.0252(18) 0.0205(15) 0.0142(16)
N10 0.0360(14) 0.0345(14) 0.0276(13) 0.0044(11) 0.0148(11) 0.0014(12)
O10 0.0445(12) 0.0359(12) 0.0349(11) 0.0067(9) 0.0236(10) 0.0001(10)
C11 0.0178(15) 0.120(4) 0.0356(18) 0.025(2) 0.0071(13) 0.006(2)
N11 0.0249(12) 0.0480(17) 0.0264(12) 0.0003(11) 0.0112(10) 0.0019(12)
O11 0.0373(12) 0.0479(14) 0.0442(13) -0.0082(11) 0.0160(10) 0.0055(11)
C12 0.0265(16) 0.092(3) 0.0328(17) -0.0137(19) 0.0098(13) -0.0072(19)
O12 0.0331(12) 0.119(2) 0.0352(12) 0.0232(14) 0.0171(10) 0.0183(15)
N12 0.0227(12) 0.0667(19) 0.0213(12) 0.0088(12) 0.0049(9) 0.0094(13)
C13 0.0223(15) 0.0449(19) 0.0404(18) -0.0179(15) 0.0107(13) -0.0062(14)
C14 0.0204(14) 0.0279(15) 0.0429(17) -0.0036(13) 0.0093(12) -0.0014(12)
O14 0.117(3) 0.0491(17) 0.0690(19) -0.0092(14) 0.0577(19) -0.0120(17)
C15 0.0373(18) 0.0367(19) 0.051(2) 0.0016(16) 0.0097(15) 0.0067(15)
C16 0.0267(17) 0.0368(18) 0.062(2) -0.0049(16) 0.0093(15) -0.0010(14)
C17 0.0160(13) 0.0335(16) 0.0209(13) 0.0047(11) 0.0031(10) -0.0006(12)
C18 0.0248(14) 0.0342(17) 0.0312(15) -0.0037(13) 0.0078(12) 0.0002(13)
C19 0.0363(17) 0.049(2) 0.0359(17) -0.0096(15) 0.0039(14) 0.0080(16)
C20 0.073(3) 0.065(3) 0.0273(17) -0.0088(17) -0.0053(17) 0.031(2)
C21 0.104(4) 0.120(5) 0.052(3) -0.020(3) -0.033(3) 0.041(4)
C22 0.119(4) 0.069(3) 0.045(2) 0.018(2) 0.023(2) 0.020(3)
C23 0.0271(15) 0.0305(17) 0.0374(16) 0.0009(13) 0.0046(12) -0.0006(13)
C24 0.0271(15) 0.0301(16) 0.0328(15) 0.0087(13) 0.0053(12) -0.0024(13)
C25 0.0172(13) 0.0311(16) 0.0243(13) 0.0093(12) 0.0012(11) -0.0005(12)
C26 0.0157(12) 0.0307(15) 0.0225(13) 0.0044(11) 0.0040(10) 0.0055(12)
C27 0.0311(16) 0.0439(19) 0.0327(16) -0.0042(14) 0.0097(13) -0.0044(15)
C28 0.0156(13) 0.0313(15) 0.0234(14) -0.0021(11) 0.0049(10) 0.0022(12)
C29 0.0148(13) 0.0357(16) 0.0273(14) 0.0023(12) 0.0088(11) -0.0020(12)
C30 0.077(3) 0.036(2) 0.055(2) -0.0069(17) 0.030(2) -0.0004(19)
C31 0.0330(16) 0.0320(17) 0.0352(16) 0.0046(13) 0.0135(13) 0.0003(14)
C32 0.085(3) 0.0248(18) 0.056(2) 0.0082(16) 0.036(2) -0.0061(18)
C33 0.0232(14) 0.0348(17) 0.0281(14) 0.0006(12) 0.0123(11) -0.0018(13)
C34 0.0297(15) 0.0356(17) 0.0290(14) 0.0026(13) 0.0163(12) -0.0008(14)
C35 0.0392(17) 0.0286(16) 0.0377(17) -0.0049(13) 0.0207(14) -0.0039(14)
C36 0.0423(18) 0.0373(17) 0.0306(16) -0.0043(14) 0.0114(14) -0.0017(15)
C37 0.047(2) 0.058(2) 0.0401(18) -0.0138(16) 0.0183(16) -0.0056(18)
C38 0.052(2) 0.069(3) 0.057(2) -0.025(2) 0.0179(19) -0.018(2)
C39 0.084(4) 0.079(4) 0.124(4) -0.043(3) 0.012(3) -0.042(3)
C40 0.081(3) 0.112(5) 0.067(3) -0.018(3) -0.017(3) -0.004(3)
C41 0.0461(19) 0.0261(16) 0.0296(16) -0.0050(13) 0.0132(14) -0.0046(14)
C42 0.048(2) 0.0429(19) 0.0306(16) 0.0021(14) 0.0188(14) 0.0044(16)
C43 0.051(2) 0.047(2) 0.045(2) 0.0006(17) 0.0086(17) 0.0128(18)
C44 0.057(2) 0.054(2) 0.047(2) 0.0109(18) -0.0034(18) 0.003(2)
C45 0.102(3) 0.087(3) 0.124(3) 0.004(2) 0.046(2) -0.007(2)
C46 0.090(4) 0.104(5) 0.119(4) -0.073(4) 0.036(3) -0.014(3)
C47 0.0445(19) 0.059(2) 0.0313(16) 0.0000(16) 0.0072(14) -0.0023(18)
C48 0.061(2) 0.052(2) 0.0366(18) -0.0130(16) 0.0166(16) -0.0120(19)
C49 0.055(2) 0.0385(19) 0.0380(18) -0.0097(15) 0.0224(16) -0.0157(17)
C50 0.063(2) 0.0365(19) 0.0377(18) 0.0002(14) 0.0268(17) 0.0008(17)
C51 0.102(3) 0.037(2) 0.054(2) -0.0030(17) 0.042(2) -0.002(2)
C52 0.068(3) 0.061(2) 0.050(2) -0.0020(19) 0.035(2) 0.015(2)
C53 0.0308(15) 0.0313(17) 0.0347(16) 0.0035(13) 0.0135(12) 0.0023(13)
C54 0.0320(16) 0.0339(16) 0.0272(14) 0.0023(12) 0.0144(12) -0.0007(13)
C55 0.0336(17) 0.059(2) 0.0440(19) 0.0039(17) 0.0102(14) 0.0068(17)
C56 0.0373(17) 0.0383(18) 0.0289(15) 0.0064(13) 0.0096(13) -0.0060(15)
C57 0.047(2) 0.045(2) 0.0354(17) 0.0022(15) 0.0037(15) -0.0063(17)
C58 0.0348(17) 0.0279(16) 0.0453(18) -0.0002(14) 0.0089(14) 0.0016(14)
C59 0.0301(16) 0.0426(19) 0.0403(17) 0.0049(14) 0.0122(13) 0.0019(14)
C60 0.0257(15) 0.0408(19) 0.0319(15) 0.0006(14) 0.0082(12) 0.0074(14)
C61 0.045(2) 0.054(2) 0.045(2) 0.0007(17) 0.0119(16) -0.0078(18)
C62 0.0267(15) 0.0416(18) 0.0259(14) 0.0033(13) 0.0031(12) 0.0001(14)
C63 0.0245(15) 0.061(2) 0.0375(17) 0.0138(16) 0.0041(13) 0.0064(16)
C64 0.0354(17) 0.049(2) 0.0248(14) 0.0014(14) 0.0110(12) 0.0035(15)
C67 0.140(6) 0.091(5) 0.140(6) -0.019(4) 0.059(5) -0.007(4)

loop_
_atom_type_symbol
_atom_type_description
_atom_type_scat_dispersion_real
_atom_type_scat_dispersion_imag
_atom_type_scat_source
C C 0.0033 0.0016 'International Tables Vol C Tables 4.2.6.8 and 6.1.1.4'
H H 0.0000 0.0000 'International Tables Vol C Tables 4.2.6.8 and 6.1.1.4'
N N 0.0061 0.0033 'International Tables Vol C Tables 4.2.6.8 and 6.1.1.4'
O O 0.0106 0.0060 'International Tables Vol C Tables 4.2.6.8 and 6.1.1.4'

loop_
_geom_angle_atom_site_label_1
_geom_angle_atom_site_label_2
_geom_angle_atom_site_label_3
_geom_angle
_geom_angle_site_symmetry_1
_geom_angle_site_symmetry_3
_geom_angle_publ_flag
C2 C1 H1A 109.5 . . ?
C2 C1 H1B 109.5 . . ?
H1A C1 H1B 109.5 . . ?
C2 C1 H1C 109.5 . . ?
H1A C1 H1C 109.5 . . ?
H1B C1 H1C 109.5 . . ?
C2 N1 C4 123.0(2) . . ?
C2 N1 H1 118.5 . . ?
C4 N1 H1 118.5 . . ?
O1 C2 N1 122.4(3) . . ?
O1 C2 C1 121.4(3) . . ?
N1 C2 C1 116.2(3) . . ?
C6 N2 C10 125.1(2) . . ?
C6 N2 H2 117.5 . . ?
C10 N2 H2 117.5 . . ?
C4 C3 H3A 109.5 . . ?
C4 C3 H3B 109.5 . . ?
H3A C3 H3B 109.5 . . ?
C4 C3 H3C 109.5 . . ?
H3A C3 H3C 109.5 . . ?
H3B C3 H3C 109.5 . . ?
C13 N3 C14 124.3(2) . . ?
C13 N3 H3 117.8 . . ?
C14 N3 H3 117.8 . . ?
N1 C4 C5 110.0(3) . . ?
N1 C4 C3 108.0(2) . . ?
C5 C4 C3 110.4(3) . . ?
N1 C4 C6 110.8(2) . . ?
C5 C4 C6 110.0(2) . . ?
C3 C4 C6 107.6(2) . . ?
C17 N4 C18 122.4(2) . . ?
C17 N4 H4 118.8 . . ?
C18 N4 H4 118.8 . . ?
C4 C5 H5A 109.5 . . ?
C4 C5 H5B 109.5 . . ?
H5A C5 H5B 109.5 . . ?
C4 C5 H5C 109.5 . . ?
H5A C5 H5C 109.5 . . ?
H5B C5 H5C 109.5 . . ?
C25 N5 C26 122.9(2) . . ?
C25 N5 H5 118.6 . . ?
C26 N5 H5 118.6 . . ?
O2 C6 N2 123.8(3) . . ?
O2 C6 C4 119.6(3) . . ?
N2 C6 C4 116.4(2) . . ?
C28 N6 C29 124.2(2) . . ?
C28 N6 H6 117.9 . . ?
C29 N6 H6 117.9 . . ?
C8 C7 H7A 109.5 . . ?
C8 C7 H7B 109.5 . . ?
H7A C7 H7B 109.5 . . ?
C8 C7 H7C 109.5 . . ?
H7A C7 H7C 109.5 . . ?
H7B C7 H7C 109.5 . . ?
C35 N7 C36 119.3(3) . . ?
C35 N7 H7 120.4 . . ?
C36 N7 H7 120.4 . . ?
C9 C8 C10 111.8(3) . . ?
C9 C8 C7 110.4(4) . . ?
C10 C8 C7 109.9(3) . . ?
C9 C8 H8 108.2 . . ?
C10 C8 H8 108.2 . . ?
C7 C8 H8 108.2 . . ?
C41 N8 C42 123.5(2) . . ?
C41 N8 H8A 118.2 . . ?
C42 N8 H8A 118.2 . . ?
C8 C9 H9A 109.5 . . ?
C8 C9 H9B 109.5 . . ?
H9A C9 H9B 109.5 . . ?
C8 C9 H9C 109.5 . . ?
H9A C9 H9C 109.5 . . ?
H9B C9 H9C 109.5 . . ?
C49 N9 C50 124.1(3) . . ?
C49 N9 H9 118.0 . . ?
C50 N9 H9 118.0 . . ?
N2 C10 C11 110.7(3) . . ?
N2 C10 C8 109.4(3) . . ?
C11 C10 C8 112.4(3) . . ?
N2 C10 H10 108.0 . . ?
C11 C10 H10 108.0 . . ?
C8 C10 H10 108.0 . . ?
C53 N10 C54 122.9(2) . . ?
C53 N10 H10A 118.5 . . ?
C54 N10 H10A 118.5 . . ?
C10 C11 C12 114.4(3) . . ?
C10 C11 H11A 108.7 . . ?
C12 C11 H11A 108.7 . . ?
C10 C11 H11B 108.7 . . ?
C12 C11 H11B 108.7 . . ?
H11A C11 H11B 107.6 . . ?
C60 N11 C62 124.4(2) . . ?
C60 N11 H11 117.8 . . ?
C62 N11 H11 117.8 . . ?
C13 C12 C11 111.4(3) . . ?
C13 C12 H12A 109.4 . . ?
C11 C12 H12A 109.4 . . ?
C13 C12 H12B 109.4 . . ?
C11 C12 H12B 109.4 . . ?
H12A C12 H12B 108.0 . . ?
C64 N12 H12C 120.0 . . ?
C64 N12 H12D 120.0 . . ?
H12C N12 H12D 120.0 . . ?
O3 C13 N3 123.2(3) . . ?
O3 C13 C12 120.3(3) . . ?
N3 C13 C12 116.5(3) . . ?
N3 C14 C16 110.7(2) . . ?
N3 C14 C15 107.0(2) . . ?
C16 C14 C15 110.8(3) . . ?
N3 C14 C17 111.2(2) . . ?
C16 C14 C17 109.9(2) . . ?
C15 C14 C17 107.2(2) . . ?
C67 O14 H14 109.5 . . ?
C14 C15 H15A 109.5 . . ?
C14 C15 H15B 109.5 . . ?
H15A C15 H15B 109.5 . . ?
C14 C15 H15C 109.5 . . ?
H15A C15 H15C 109.5 . . ?
H15B C15 H15C 109.5 . . ?
C14 C16 H16A 109.5 . . ?
C14 C16 H16B 109.5 . . ?
H16A C16 H16B 109.5 . . ?
C14 C16 H16C 109.5 . . ?
H16A C16 H16C 109.5 . . ?
H16B C16 H16C 109.5 . . ?
O4 C17 N4 123.9(3) . . ?
O4 C17 C14 119.4(2) . . ?
N4 C17 C14 116.6(2) . . ?
N4 C18 C19 110.1(2) . . ?
N4 C18 C23 111.4(2) . . ?
C19 C18 C23 110.2(3) . . ?
N4 C18 H18 108.3 . . ?
C19 C18 H18 108.3 . . ?
C23 C18 H18 108.3 . . ?
C20 C19 C18 116.6(3) . . ?
C20 C19 H19A 108.1 . . ?
C18 C19 H19A 108.1 . . ?
C20 C19 H19B 108.1 . . ?
C18 C19 H19B 108.1 . . ?
H19A C19 H19B 107.3 . . ?
C22 C20 C19 112.2(3) . . ?
C22 C20 C21 110.2(4) . . ?
C19 C20 C21 110.2(4) . . ?
C22 C20 H20 108.0 . . ?
C19 C20 H20 108.0 . . ?
C21 C20 H20 108.0 . . ?
C20 C21 H21A 109.5 . . ?
C20 C21 H21B 109.5 . . ?
H21A C21 H21B 109.5 . . ?
C20 C21 H21C 109.5 . . ?
H21A C21 H21C 109.5 . . ?
H21B C21 H21C 109.5 . . ?
C20 C22 H22A 109.5 . . ?
C20 C22 H22B 109.5 . . ?
H22A C22 H22B 109.5 . . ?
C20 C22 H22C 109.5 . . ?
H22A C22 H22C 109.5 . . ?
H22B C22 H22C 109.5 . . ?
C24 C23 C18 113.7(2) . . ?
C24 C23 H23A 108.8 . . ?
C18 C23 H23A 108.8 . . ?
C24 C23 H23B 108.8 . . ?
C18 C23 H23B 108.8 . . ?
H23A C23 H23B 107.7 . . ?
C23 C24 C25 116.8(2) . . ?
C23 C24 H24A 108.1 . . ?
C25 C24 H24A 108.1 . . ?
C23 C24 H24B 108.1 . . ?
C25 C24 H24B 108.1 . . ?
H24A C24 H24B 107.3 . . ?
O5 C25 N5 121.8(2) . . ?
O5 C25 C24 122.2(3) . . ?
N5 C25 C24 115.9(2) . . ?
N5 C26 C28 115.1(2) . . ?
N5 C26 C27 108.7(2) . . ?
C28 C26 C27 108.4(2) . . ?
N5 C26 H26 108.1 . . ?
C28 C26 H26 108.1 . . ?
C27 C26 H26 108.1 . . ?
C26 C27 H27A 109.5 . . ?
C26 C27 H27B 109.5 . . ?
H27A C27 H27B 109.5 . . ?
C26 C27 H27C 109.5 . . ?
H27A C27 H27C 109.5 . . ?
H27B C27 H27C 109.5 . . ?
O6 C28 N6 123.8(2) . . ?
O6 C28 C26 117.9(2) . . ?
N6 C28 C26 118.0(2) . . ?
N6 C29 C33 111.5(2) . . ?
N6 C29 C31 109.8(2) . . ?
C33 C29 C31 113.8(2) . . ?
N6 C29 H29 107.1 . . ?
C33 C29 H29 107.1 . . ?
C31 C29 H29 107.1 . . ?
C31 C30 H30A 109.5 . . ?
C31 C30 H30B 109.5 . . ?
H30A C30 H30B 109.5 . . ?
C31 C30 H30C 109.5 . . ?
H30A C30 H30C 109.5 . . ?
H30B C30 H30C 109.5 . . ?
C30 C31 C29 111.7(3) . . ?
C30 C31 C32 109.4(3) . . ?
C29 C31 C32 111.5(2) . . ?
C30 C31 H31 108.0 . . ?
C29 C31 H31 108.0 . . ?
C32 C31 H31 108.0 . . ?
C31 C32 H32A 109.5 . . ?
C31 C32 H32B 109.5 . . ?
H32A C32 H32B 109.5 . . ?
C31 C32 H32C 109.5 . . ?
H32A C32 H32C 109.5 . . ?
H32B C32 H32C 109.5 . . ?
C34 C33 C29 128.0(3) . . ?
C34 C33 H33 116.0 . . ?
C29 C33 H33 116.0 . . ?
C33 C34 C35 120.0(3) . . ?
C33 C34 H34 120.0 . . ?
C35 C34 H34 120.0 . . ?
O7 C35 N7 121.5(3) . . ?
O7 C35 C34 121.7(3) . . ?
N7 C35 C34 116.8(2) . . ?
N7 C36 C37 109.3(2) . . ?
N7 C36 C41 112.6(3) . . ?
C37 C36 C41 111.6(3) . . ?
N7 C36 H36 107.7 . . ?
C37 C36 H36 107.7 . . ?
C41 C36 H36 107.7 . . ?
C38 C37 C36 116.0(3) . . ?
C38 C37 H37A 108.3 . . ?
C36 C37 H37A 108.3 . . ?
C38 C37 H37B 108.3 . . ?
C36 C37 H37B 108.3 . . ?
H37A C37 H37B 107.4 . . ?
C39 C38 C40 110.3(4) . . ?
C39 C38 C37 110.9(4) . . ?
C40 C38 C37 112.2(4) . . ?
C39 C38 H38 107.7 . . ?
C40 C38 H38 107.7 . . ?
C37 C38 H38 107.7 . . ?
C38 C39 H39A 109.5 . . ?
C38 C39 H39B 109.5 . . ?
H39A C39 H39B 109.5 . . ?
C38 C39 H39C 109.5 . . ?
H39A C39 H39C 109.5 . . ?
H39B C39 H39C 109.5 . . ?
C38 C40 H40A 109.5 . . ?
C38 C40 H40B 109.5 . . ?
H40A C40 H40B 109.5 . . ?
C38 C40 H40C 109.5 . . ?
H40A C40 H40C 109.5 . . ?
H40B C40 H40C 109.5 . . ?
O8 C41 N8 124.4(3) . . ?
O8 C41 C36 117.3(3) . . ?
N8 C41 C36 118.3(2) . . ?
N8 C42 C43 112.1(3) . . ?
N8 C42 C47 111.3(3) . . ?
C43 C42 C47 110.4(3) . . ?
N8 C42 H42 107.6 . . ?
C43 C42 H42 107.6 . . ?
C47 C42 H42 107.6 . . ?
C44 C43 C42 116.1(3) . . ?
C44 C43 H43A 108.3 . . ?
C42 C43 H43A 108.3 . . ?
C44 C43 H43B 108.3 . . ?
C42 C43 H43B 108.3 . . ?
H43A C43 H43B 107.4 . . ?
C43 C44 C45 111.2(4) . . ?
C43 C44 C46 112.0(4) . . ?
C45 C44 C46 107.0(4) . . ?
C43 C44 H44 108.9 . . ?
C45 C44 H44 108.9 . . ?
C46 C44 H44 108.9 . . ?
C44 C45 H45A 109.5 . . ?
C44 C45 H45B 109.5 . . ?
H45A C45 H45B 109.5 . . ?
C44 C45 H45C 109.5 . . ?
H45A C45 H45C 109.5 . . ?
H45B C45 H45C 109.5 . . ?
C44 C46 H46A 109.5 . . ?
C44 C46 H46B 109.5 . . ?
H46A C46 H46B 109.5 . . ?
C44 C46 H46C 109.5 . . ?
H46A C46 H46C 109.5 . . ?
H46B C46 H46C 109.5 . . ?
C48 C47 C42 115.9(3) . . ?
C48 C47 H47A 108.3 . . ?
C42 C47 H47A 108.3 . . ?
C48 C47 H47B 108.3 . . ?
C42 C47 H47B 108.3 . . ?
H47A C47 H47B 107.4 . . ?
C47 C48 C49 114.1(3) . . ?
C47 C48 H48A 108.7 . . ?
C49 C48 H48A 108.7 . . ?
C47 C48 H48B 108.7 . . ?
C49 C48 H48B 108.7 . . ?
H48A C48 H48B 107.6 . . ?
O9 C49 N9 122.9(3) . . ?
O9 C49 C48 120.7(3) . . ?
N9 C49 C48 116.4(3) . . ?
N9 C50 C51 110.8(3) . . ?
N9 C50 C53 111.4(3) . . ?
C51 C50 C53 109.8(3) . . ?
N9 C50 C52 106.5(3) . . ?
C51 C50 C52 110.5(3) . . ?
C53 C50 C52 107.7(3) . . ?
C50 C51 H51A 109.5 . . ?
C50 C51 H51B 109.5 . . ?
H51A C51 H51B 109.5 . . ?
C50 C51 H51C 109.5 . . ?
H51A C51 H51C 109.5 . . ?
H51B C51 H51C 109.5 . . ?
C50 C52 H52A 109.5 . . ?
C50 C52 H52B 109.5 . . ?
H52A C52 H52B 109.5 . . ?
C50 C52 H52C 109.5 . . ?
H52A C52 H52C 109.5 . . ?
H52B C52 H52C 109.5 . . ?
O10 C53 N10 123.5(3) . . ?
O10 C53 C50 119.8(3) . . ?
N10 C53 C50 116.5(2) . . ?
N10 C54 C56 111.3(2) . . ?
N10 C54 C58 109.7(2) . . ?
C56 C54 C58 111.6(2) . . ?
N10 C54 H54 108.0 . . ?
C56 C54 H54 108.0 . . ?
C58 C54 H54 108.0 . . ?
C56 C55 H55A 109.5 . . ?
C56 C55 H55B 109.5 . . ?
H55A C55 H55B 109.5 . . ?
C56 C55 H55C 109.5 . . ?
H55A C55 H55C 109.5 . . ?
H55B C55 H55C 109.5 . . ?
C55 C56 C57 110.1(3) . . ?
C55 C56 C54 112.5(3) . . ?
C57 C56 C54 110.3(2) . . ?
C55 C56 H56 107.9 . . ?
C57 C56 H56 107.9 . . ?
C54 C56 H56 107.9 . . ?
C56 C57 H57A 109.5 . . ?
C56 C57 H57B 109.5 . . ?
H57A C57 H57B 109.5 . . ?
C56 C57 H57C 109.5 . . ?
H57A C57 H57C 109.5 . . ?
H57B C57 H57C 109.5 . . ?
C59 C58 C54 113.5(3) . . ?
C59 C58 H58A 108.9 . . ?
C54 C58 H58A 108.9 . . ?
C59 C58 H58B 108.9 . . ?
C54 C58 H58B 108.9 . . ?
H58A C58 H58B 107.7 . . ?
C58 C59 C60 113.0(3) . . ?
C58 C59 H59A 109.0 . . ?
C60 C59 H59A 109.0 . . ?
C58 C59 H59B 109.0 . . ?
C60 C59 H59B 109.0 . . ?
H59A C59 H59B 107.8 . . ?
O11 C60 N11 124.1(3) . . ?
O11 C60 C59 121.2(3) . . ?
N11 C60 C59 114.8(3) . . ?
C62 C61 H61A 109.5 . . ?
C62 C61 H61B 109.5 . . ?
H61A C61 H61B 109.5 . . ?
C62 C61 H61C 109.5 . . ?
H61A C61 H61C 109.5 . . ?
H61B C61 H61C 109.5 . . ?
N11 C62 C61 107.4(2) . . ?
N11 C62 C63 110.0(3) . . ?
C61 C62 C63 110.5(3) . . ?
N11 C62 C64 111.7(2) . . ?
C61 C62 C64 107.1(3) . . ?
C63 C62 C64 110.0(2) . . ?
C62 C63 H63A 109.5 . . ?
C62 C63 H63B 109.5 . . ?
H63A C63 H63B 109.5 . . ?
C62 C63 H63C 109.5 . . ?
H63A C63 H63C 109.5 . . ?
H63B C63 H63C 109.5 . . ?
O12 C64 N12 122.3(3) . . ?
O12 C64 C62 120.7(3) . . ?
N12 C64 C62 116.8(2) . . ?
O14 C67 H67A 109.5 . . ?
O14 C67 H67B 109.5 . . ?
H67A C67 H67B 109.5 . . ?
O14 C67 H67C 109.5 . . ?
H67A C67 H67C 109.5 . . ?
H67B C67 H67C 109.5 . . ?

loop_
_geom_bond_atom_site_label_1
_geom_bond_atom_site_label_2
_geom_bond_distance
_geom_bond_site_symmetry_2
_geom_bond_publ_flag
C1 C2 1.491(5) . ?
C1 H1A 0.9800 . ?
C1 H1B 0.9800 . ?
C1 H1C 0.9800 . ?
N1 C2 1.349(4) . ?
N1 C4 1.461(4) . ?
N1 H1 0.8800 . ?
O1 C2 1.231(4) . ?
N2 C6 1.321(4) . ?
N2 C10 1.459(4) . ?
N2 H2 0.8800 . ?
O2 C6 1.239(3) . ?
C3 C4 1.529(4) . ?
C3 H3A 0.9800 . ?
C3 H3B 0.9800 . ?
C3 H3C 0.9800 . ?
N3 C13 1.321(4) . ?
N3 C14 1.484(4) . ?
N3 H3 0.8800 . ?
O3 C13 1.243(4) . ?
C4 C5 1.519(4) . ?
C4 C6 1.546(4) . ?
N4 C17 1.323(4) . ?
N4 C18 1.474(4) . ?
N4 H4 0.8800 . ?
O4 C17 1.229(3) . ?
C5 H5A 0.9800 . ?
C5 H5B 0.9800 . ?
C5 H5C 0.9800 . ?
N5 C25 1.330(4) . ?
N5 C26 1.452(3) . ?
N5 H5 0.8800 . ?
O5 C25 1.236(3) . ?
N6 C28 1.309(3) . ?
N6 C29 1.469(3) . ?
N6 H6 0.8800 . ?
O6 C28 1.238(3) . ?
C7 C8 1.528(7) . ?
C7 H7A 0.9800 . ?
C7 H7B 0.9800 . ?
C7 H7C 0.9800 . ?
N7 C35 1.354(4) . ?
N7 C36 1.454(4) . ?
N7 H7 0.8800 . ?
O7 C35 1.237(4) . ?
C8 C9 1.532(6) . ?
C8 C10 1.529(5) . ?
C8 H8 1.0000 . ?
N8 C41 1.320(4) . ?
N8 C42 1.453(4) . ?
N8 H8A 0.8800 . ?
O8 C41 1.240(3) . ?
C9 H9A 0.9800 . ?
C9 H9B 0.9800 . ?
C9 H9C 0.9800 . ?
N9 C49 1.319(5) . ?
N9 C50 1.472(4) . ?
N9 H9 0.8800 . ?
O9 C49 1.235(4) . ?
C10 C11 1.528(6) . ?
C10 H10 1.0000 . ?
N10 C53 1.345(4) . ?
N10 C54 1.469(4) . ?
N10 H10A 0.8800 . ?
O10 C53 1.228(3) . ?
C11 C12 1.525(6) . ?
C11 H11A 0.9900 . ?
C11 H11B 0.9900 . ?
N11 C60 1.334(4) . ?
N11 C62 1.472(4) . ?
N11 H11 0.8800 . ?
O11 C60 1.236(3) . ?
C12 C13 1.515(4) . ?
C12 H12A 0.9900 . ?
C12 H12B 0.9900 . ?
O12 C64 1.228(3) . ?
N12 C64 1.336(4) . ?
N12 H12C 0.8800 . ?
N12 H12D 0.8800 . ?
C14 C16 1.523(4) . ?
C14 C15 1.526(4) . ?
C14 C17 1.547(4) . ?
O14 C67 1.394(7) . ?
O14 H14 0.8400 . ?
C15 H15A 0.9800 . ?
C15 H15B 0.9800 . ?
C15 H15C 0.9800 . ?
C16 H16A 0.9800 . ?
C16 H16B 0.9800 . ?
C16 H16C 0.9800 . ?
C18 C19 1.526(4) . ?
C18 C23 1.531(4) . ?
C18 H18 1.0000 . ?
C19 C20 1.518(5) . ?
C19 H19A 0.9900 . ?
C19 H19B 0.9900 . ?
C20 C22 1.517(6) . ?
C20 C21 1.533(6) . ?
C20 H20 1.0000 . ?
C21 H21A 0.9800 . ?
C21 H21B 0.9800 . ?
C21 H21C 0.9800 . ?
C22 H22A 0.9800 . ?
C22 H22B 0.9800 . ?
C22 H22C 0.9800 . ?
C23 C24 1.513(4) . ?
C23 H23A 0.9900 . ?
C23 H23B 0.9900 . ?
C24 C25 1.515(4) . ?
C24 H24A 0.9900 . ?
C24 H24B 0.9900 . ?
C26 C28 1.512(4) . ?
C26 C27 1.528(4) . ?
C26 H26 1.0000 . ?
C27 H27A 0.9800 . ?
C27 H27B 0.9800 . ?
C27 H27C 0.9800 . ?
C29 C33 1.495(4) . ?
C29 C31 1.534(4) . ?
C29 H29 1.0000 . ?
C30 C31 1.511(5) . ?
C30 H30A 0.9800 . ?
C30 H30B 0.9800 . ?
C30 H30C 0.9800 . ?
C31 C32 1.535(4) . ?
C31 H31 1.0000 . ?
C32 H32A 0.9800 . ?
C32 H32B 0.9800 . ?
C32 H32C 0.9800 . ?
C33 C34 1.303(4) . ?
C33 H33 0.9500 . ?
C34 C35 1.488(4) . ?
C34 H34 0.9500 . ?
C36 C37 1.531(5) . ?
C36 C41 1.537(4) . ?
C36 H36 1.0000 . ?
C37 C38 1.525(5) . ?
C37 H37A 0.9900 . ?
C37 H37B 0.9900 . ?
C38 C39 1.510(7) . ?
C38 C40 1.521(7) . ?
C38 H38 1.0000 . ?
C39 H39A 0.9800 . ?
C39 H39B 0.9800 . ?
C39 H39C 0.9800 . ?
C40 H40A 0.9800 . ?
C40 H40B 0.9800 . ?
C40 H40C 0.9800 . ?
C42 C43 1.532(5) . ?
C42 C47 1.533(5) . ?
C42 H42 1.0000 . ?
C43 C44 1.520(6) . ?
C43 H43A 0.9900 . ?
C43 H43B 0.9900 . ?
C44 C45 1.525(6) . ?
C44 C46 1.543(6) . ?
C44 H44 1.0000 . ?
C45 H45A 0.9800 . ?
C45 H45B 0.9800 . ?
C45 H45C 0.9800 . ?
C46 H46A 0.9800 . ?
C46 H46B 0.9800 . ?
C46 H46C 0.9800 . ?
C47 C48 1.491(5) . ?
C47 H47A 0.9900 . ?
C47 H47B 0.9900 . ?
C48 C49 1.526(5) . ?
C48 H48A 0.9900 . ?
C48 H48B 0.9900 . ?
C50 C51 1.532(5) . ?
C50 C53 1.539(4) . ?
C50 C52 1.543(5) . ?
C51 H51A 0.9800 . ?
C51 H51B 0.9800 . ?
C51 H51C 0.9800 . ?
C52 H52A 0.9800 . ?
C52 H52B 0.9800 . ?
C52 H52C 0.9800 . ?
C54 C56 1.531(4) . ?
C54 C58 1.536(4) . ?
C54 H54 1.0000 . ?
C55 C56 1.515(5) . ?
C55 H55A 0.9800 . ?
C55 H55B 0.9800 . ?
C55 H55C 0.9800 . ?
C56 C57 1.528(5) . ?
C56 H56 1.0000 . ?
C57 H57A 0.9800 . ?
C57 H57B 0.9800 . ?
C57 H57C 0.9800 . ?
C58 C59 1.523(5) . ?
C58 H58A 0.9900 . ?
C58 H58B 0.9900 . ?
C59 C60 1.528(4) . ?
C59 H59A 0.9900 . ?
C59 H59B 0.9900 . ?
C61 C62 1.520(5) . ?
C61 H61A 0.9800 . ?
C61 H61B 0.9800 . ?
C61 H61C 0.9800 . ?
C62 C63 1.528(4) . ?
C62 C64 1.530(4) . ?
C63 H63A 0.9800 . ?
C63 H63B 0.9800 . ?
C63 H63C 0.9800 . ?
C67 H67A 0.9800 . ?
C67 H67B 0.9800 . ?
C67 H67C 0.9800 . ?

loop_
_geom_hbond_atom_site_label_D
_geom_hbond_atom_site_label_H
_geom_hbond_atom_site_label_A
_geom_hbond_distance_DH
_geom_hbond_distance_HA
_geom_hbond_distance_DA
_geom_hbond_angle_DHA
_geom_hbond_site_symmetry_A
_geom_hbond_publ_flag
N1 H1 O6 0.88 2.01 2.875(3) 168.6 1_655 yes
C1 H1B O6 0.98 2.64 3.480(5) 144.0 1_655 yes
N2 H2 O12 0.88 2.07 2.870(3) 150.6 1_654 yes
N3 H3 O1 0.88 2.05 2.911(3) 164.8 . yes
N4 H4 O2 0.88 2.04 2.902(3) 166.6 . yes
N5 H5 O3 0.88 1.93 2.807(3) 175.2 . yes
C5 H5A O1 0.98 2.43 3.045(4) 120.0 . yes
N6 H6 O4 0.88 2.03 2.872(3) 159.7 . yes
N7 H7 O14 0.88 2.07 2.941(4) 172.8 . yes
N9 H9 O7 0.88 2.01 2.881(3) 168.4 . yes
N10 H10A O8 0.88 2.05 2.875(3) 156.4 . yes
N11 H11 O9 0.88 2.04 2.918(3) 172.3 . yes
N12 H12C O6 0.88 2.12 2.993(3) 170.7 1_556 yes
N12 H12D O10 0.88 1.99 2.850(3) 165.7 . yes
C12 H12B O1 0.99 2.46 3.353(5) 149.1 . yes
O14 H14 O5 0.84 1.87 2.671(3) 157.8 . yes
C16 H16A O3 0.98 2.57 3.138(4) 117.1 . yes
C24 H24A O3 0.99 2.63 3.483(4) 144.9 . yes
C51 H51A O9 0.98 2.65 3.178(5) 114.4 . yes
C59 H59A O9 0.99 2.53 3.416(4) 149.3 . yes
C63 H63A O11 0.98 2.60 3.167(4) 116.9 . yes

loop_
_geom_torsion_atom_site_label_1
_geom_torsion_atom_site_label_2
_geom_torsion_atom_site_label_3
_geom_torsion_atom_site_label_4
_geom_torsion
_geom_torsion_site_symmetry_1
_geom_torsion_site_symmetry_2
_geom_torsion_site_symmetry_3
_geom_torsion_site_symmetry_4
_geom_torsion_publ_flag
C4 N1 C2 O1 5.7(5) . . . . ?
C4 N1 C2 C1 -175.4(3) . . . . ?
C2 N1 C4 C5 62.4(4) . . . . ?
C2 N1 C4 C3 -177.0(3) . . . . ?
C2 N1 C4 C6 -59.4(4) . . . . ?
C10 N2 C6 O2 0.0(5) . . . . ?
C10 N2 C6 C4 -174.6(3) . . . . ?
N1 C4 C6 O2 146.3(3) . . . . ?
C5 C4 C6 O2 24.5(4) . . . . ?
C3 C4 C6 O2 -95.9(3) . . . . ?
N1 C4 C6 N2 -38.9(3) . . . . ?
C5 C4 C6 N2 -160.7(3) . . . . ?
C3 C4 C6 N2 78.9(3) . . . . ?
C6 N2 C10 C11 -123.9(3) . . . . ?
C6 N2 C10 C8 111.6(4) . . . . ?
C9 C8 C10 N2 177.1(4) . . . . ?
C7 C8 C10 N2 -60.0(4) . . . . ?
C9 C8 C10 C11 53.7(5) . . . . ?
C7 C8 C10 C11 176.6(3) . . . . ?
N2 C10 C11 C12 48.0(3) . . . . ?
C8 C10 C11 C12 170.7(3) . . . . ?
C10 C11 C12 C13 65.2(3) . . . . ?
C14 N3 C13 O3 6.1(5) . . . . ?
C14 N3 C13 C12 -174.4(3) . . . . ?
C11 C12 C13 O3 62.0(4) . . . . ?
C11 C12 C13 N3 -117.6(3) . . . . ?
C13 N3 C14 C16 64.5(4) . . . . ?
C13 N3 C14 C15 -174.7(3) . . . . ?
C13 N3 C14 C17 -57.9(4) . . . . ?
C18 N4 C17 O4 2.1(4) . . . . ?
C18 N4 C17 C14 -172.9(2) . . . . ?
N3 C14 C17 O4 139.7(2) . . . . ?
C16 C14 C17 O4 16.8(4) . . . . ?
C15 C14 C17 O4 -103.7(3) . . . . ?
N3 C14 C17 N4 -45.1(3) . . . . ?
C16 C14 C17 N4 -168.0(3) . . . . ?
C15 C14 C17 N4 71.6(3) . . . . ?
C17 N4 C18 C19 118.3(3) . . . . ?
C17 N4 C18 C23 -119.1(3) . . . . ?
N4 C18 C19 C20 -62.2(3) . . . . ?
C23 C18 C19 C20 174.5(3) . . . . ?
C18 C19 C20 C22 -62.8(4) . . . . ?
C18 C19 C20 C21 174.0(3) . . . . ?
N4 C18 C23 C24 49.2(3) . . . . ?
C19 C18 C23 C24 171.7(2) . . . . ?
C18 C23 C24 C25 61.5(4) . . . . ?
C26 N5 C25 O5 12.0(4) . . . . ?
C26 N5 C25 C24 -164.4(2) . . . . ?
C23 C24 C25 O5 54.7(4) . . . . ?
C23 C24 C25 N5 -128.9(3) . . . . ?
C25 N5 C26 C28 -68.8(3) . . . . ?
C25 N5 C26 C27 169.4(2) . . . . ?
C29 N6 C28 O6 3.9(4) . . . . ?
C29 N6 C28 C26 -170.1(2) . . . . ?
N5 C26 C28 O6 155.7(3) . . . . ?
C27 C26 C28 O6 -82.4(3) . . . . ?
N5 C26 C28 N6 -30.0(4) . . . . ?
C27 C26 C28 N6 91.9(3) . . . . ?
C28 N6 C29 C33 -110.1(3) . . . . ?
C28 N6 C29 C31 122.9(3) . . . . ?
N6 C29 C31 C30 -56.4(3) . . . . ?
C33 C29 C31 C30 177.8(3) . . . . ?
N6 C29 C31 C32 -179.2(3) . . . . ?
C33 C29 C31 C32 55.0(3) . . . . ?
N6 C29 C33 C34 5.3(4) . . . . ?
C31 C29 C33 C34 130.2(3) . . . . ?
C29 C33 C34 C35 -177.2(3) . . . . ?
C36 N7 C35 O7 6.0(5) . . . . ?
C36 N7 C35 C34 -171.4(3) . . . . ?
C33 C34 C35 O7 1.7(5) . . . . ?
C33 C34 C35 N7 179.1(3) . . . . ?
C35 N7 C36 C37 164.6(3) . . . . ?
C35 N7 C36 C41 -70.7(4) . . . . ?
N7 C36 C37 C38 -175.1(3) . . . . ?
C41 C36 C37 C38 59.7(4) . . . . ?
C36 C37 C38 C39 -171.1(4) . . . . ?
C36 C37 C38 C40 64.9(5) . . . . ?
C42 N8 C41 O8 -1.6(5) . . . . ?
C42 N8 C41 C36 -178.8(3) . . . . ?
N7 C36 C41 O8 152.7(3) . . . . ?
C37 C36 C41 O8 -83.9(4) . . . . ?
N7 C36 C41 N8 -29.9(4) . . . . ?
C37 C36 C41 N8 93.4(3) . . . . ?
C41 N8 C42 C43 110.0(3) . . . . ?
C41 N8 C42 C47 -125.8(3) . . . . ?
N8 C42 C43 C44 -55.6(4) . . . . ?
C47 C42 C43 C44 179.7(3) . . . . ?
C42 C43 C44 C45 93.3(4) . . . . ?
C42 C43 C44 C46 -147.0(4) . . . . ?
N8 C42 C47 C48 49.5(4) . . . . ?
C43 C42 C47 C48 174.7(3) . . . . ?
C42 C47 C48 C49 60.0(4) . . . . ?
C50 N9 C49 O9 6.6(5) . . . . ?
C50 N9 C49 C48 -173.9(3) . . . . ?
C47 C48 C49 O9 65.2(4) . . . . ?
C47 C48 C49 N9 -114.4(4) . . . . ?
C49 N9 C50 C51 67.7(4) . . . . ?
C49 N9 C50 C53 -54.9(4) . . . . ?
C49 N9 C50 C52 -172.0(3) . . . . ?
C54 N10 C53 O10 3.7(5) . . . . ?
C54 N10 C53 C50 -171.5(3) . . . . ?
N9 C50 C53 O10 143.2(3) . . . . ?
C51 C50 C53 O10 20.0(5) . . . . ?
C52 C50 C53 O10 -100.3(3) . . . . ?
N9 C50 C53 N10 -41.4(4) . . . . ?
C51 C50 C53 N10 -164.6(3) . . . . ?
C52 C50 C53 N10 75.0(4) . . . . ?
C53 N10 C54 C56 108.2(3) . . . . ?
C53 N10 C54 C58 -127.8(3) . . . . ?
N10 C54 C56 C55 -47.4(3) . . . . ?
C58 C54 C56 C55 -170.2(2) . . . . ?
N10 C54 C56 C57 -170.7(2) . . . . ?
C58 C54 C56 C57 66.4(3) . . . . ?
N10 C54 C58 C59 52.8(3) . . . . ?
C56 C54 C58 C59 176.6(2) . . . . ?
C54 C58 C59 C60 61.0(3) . . . . ?
C62 N11 C60 O11 6.7(5) . . . . ?
C62 N11 C60 C59 -172.2(3) . . . . ?
C58 C59 C60 O11 60.7(4) . . . . ?
C58 C59 C60 N11 -120.3(3) . . . . ?
C60 N11 C62 C61 -174.4(3) . . . . ?
C60 N11 C62 C63 65.3(3) . . . . ?
C60 N11 C62 C64 -57.1(4) . . . . ?
N11 C62 C64 O12 142.9(3) . . . . ?
C61 C62 C64 O12 -99.6(4) . . . . ?
C63 C62 C64 O12 20.5(4) . . . . ?
N11 C62 C64 N12 -42.0(4) . . . . ?
C61 C62 C64 N12 75.5(4) . . . . ?
C63 C62 C64 N12 -164.4(3) . . . . ?

loop_
_smtbx_masks_void_nr
_smtbx_masks_void_average_x
_smtbx_masks_void_average_y
_smtbx_masks_void_average_z
_smtbx_masks_void_volume
_smtbx_masks_void_count_electrons
_smtbx_masks_void_content
1 -0.363 0.217 -0.267 596.5 79.9 ?
2 -0.312 0.717 0.267 596.5 79.9 ?
